data_4519228
loop_
_publ_author_name
'Huang, Lixian'
'Liu, Zhaohe'
'Zhang, Yixin'
'Wu, Chunji'
'Cui, Dongmei'

_publ_section_title
;
 Ethylene-Triggered Regioselectivity Switch of Dimethylbutadiene in Their
 Copolymerization: Formation of &#x201C;Plastic&#x201D; Rubber and
 Mechanism
;
_journal_name_full 'ACS Catalysis'
_journal_page_first 953
_journal_page_last 962
_journal_paper_doi 10.1021/acscatal.1c04976
_journal_year 2021
_chemical_formula_sum 'C26 H40 N Sc Si2'
_chemical_formula_weight 467.73
_space_group_crystal_system monoclinic
_space_group_IT_number 14
_space_group_name_Hall '-P 2yn'
_space_group_name_H-M_alt 'P 1 21/n 1'
_atom_sites_solution_hydrogens geom
_audit_creation_method SHELXL-2014/7
_cell_angle_alpha 90
_cell_angle_beta 104.0080(10)
_cell_angle_gamma 90
_cell_formula_units_Z 4
_cell_length_a 11.9000(7)
_cell_length_b 14.2646(9)
_cell_length_c 16.7857(10)
_cell_measurement_reflns_used 3562
_cell_measurement_temperature 153(2)
_cell_measurement_theta_max 25.5946
_cell_measurement_theta_min 2.2693
_cell_volume 2764.6(3)
_computing_cell_refinement 'Bruker SMART'
_computing_data_collection 'Bruker SMART'
_computing_data_reduction 'Bruker SAINT'
_computing_molecular_graphics 'Bruker SHELXTL'
_computing_publication_material 'Bruker SHELXTL'
_computing_structure_refinement 'Bruker SHELXTL'
_computing_structure_solution 'Bruker SHELXTL'
_diffrn_ambient_temperature 153(2)
_diffrn_measured_fraction_theta_full 0.998
_diffrn_measured_fraction_theta_max 0.998
_diffrn_measurement_device_type 'CCD area detector'
_diffrn_measurement_method 'phi and omega scans'
_diffrn_radiation_type MoK\a
_diffrn_radiation_wavelength 0.71073
_diffrn_reflns_av_R_equivalents 0.0327
_diffrn_reflns_av_unetI/netI 0.0415
_diffrn_reflns_Laue_measured_fraction_full 0.998
_diffrn_reflns_Laue_measured_fraction_max 0.998
_diffrn_reflns_limit_h_max 14
_diffrn_reflns_limit_h_min -11
_diffrn_reflns_limit_k_max 16
_diffrn_reflns_limit_k_min -16
_diffrn_reflns_limit_l_max 19
_diffrn_reflns_limit_l_min -19
_diffrn_reflns_number 13985
_diffrn_reflns_point_group_measured_fraction_full 0.998
_diffrn_reflns_point_group_measured_fraction_max 0.998
_diffrn_reflns_theta_full 24.998
_diffrn_reflns_theta_max 24.998
_diffrn_reflns_theta_min 1.898
_exptl_absorpt_coefficient_mu 0.365
_exptl_absorpt_correction_type none
_exptl_crystal_colour yellow
_exptl_crystal_density_diffrn 1.124
_exptl_crystal_description block
_exptl_crystal_F_000 1008
_exptl_crystal_size_max 0.210
_exptl_crystal_size_mid 0.120
_exptl_crystal_size_min 0.080
_refine_diff_density_max 0.381
_refine_diff_density_min -0.307
_refine_diff_density_rms 0.061
_refine_ls_extinction_method none
_refine_ls_goodness_of_fit_ref 1.070
_refine_ls_hydrogen_treatment 'riding mode'
_refine_ls_matrix_type full
_refine_ls_number_parameters 271
_refine_ls_number_reflns 4846
_refine_ls_number_restraints 0
_refine_ls_restrained_S_all 1.070
_refine_ls_R_factor_all 0.0647
_refine_ls_R_factor_gt 0.0486
_refine_ls_shift/su_max 0.000
_refine_ls_shift/su_mean 0.000
_refine_ls_structure_factor_coef Fsqd
_refine_ls_weighting_details 'w=1/[\s^2^(Fo^2^)+(0.0854P)^2^+0.3369P] where P=(Fo^2^+2Fc^2^)/3'
_refine_ls_weighting_scheme calc
_refine_ls_wR_factor_gt 0.1350
_refine_ls_wR_factor_ref 0.1443
_reflns_Friedel_coverage 0.000
_reflns_number_gt 3767
_reflns_number_total 4846
_reflns_threshold_expression 'I > 2\s(I)'
_cod_data_source_file cs1c04976_si_002.cif
_cod_data_source_block 1
_cod_original_sg_symbol_H-M 'P 21/n'
_cod_database_code 4519228
_shelx_shelxl_version_number 2014/7
_shelx_space_group_comment
;
The symmetry employed for this shelxl refinement is uniquely defined
by the following loop, which should always be used as a source of
symmetry information in preference to the above space-group names.
They are only intended as comments.
;
_shelx_estimated_absorpt_t_min 0.927
_shelx_estimated_absorpt_t_max 0.971

loop_
_space_group_symop_operation_xyz
'x, y, z'
'-x+1/2, y+1/2, -z+1/2'
'-x, -y, -z'
'x-1/2, -y-1/2, z-1/2'

loop_
_atom_site_label
_atom_site_type_symbol
_atom_site_fract_x
_atom_site_fract_y
_atom_site_fract_z
_atom_site_U_iso_or_equiv
_atom_site_adp_type
_atom_site_occupancy
_atom_site_site_symmetry_order
_atom_site_calc_flag
_atom_site_refinement_flags_posn
_atom_site_refinement_flags_adp
_atom_site_refinement_flags_occupancy
_atom_site_disorder_assembly
_atom_site_disorder_group
N N 0.85514(18) 0.33029(14) 0.19397(12) 0.0287(5) Uani 1 1 d . . . . .
Sc1 Sc 0.74921(4) 0.29010(3) 0.06678(3) 0.02594(17) Uani 1 1 d . . . . .
Si1 Si 0.87658(8) 0.05700(6) 0.12095(5) 0.0406(2) Uani 1 1 d . . . . .
Si2 Si 0.47493(7) 0.22220(6) 0.12434(5) 0.0440(2) Uani 1 1 d . . . . .
C1 C 0.8911(2) 0.40884(16) 0.05217(15) 0.0251(5) Uani 1 1 d . . . . .
C2 C 0.7806(2) 0.45370(17) 0.03079(14) 0.0259(5) Uani 1 1 d . . . . .
C3 C 0.7177(2) 0.41292(18) -0.04359(15) 0.0285(6) Uani 1 1 d . . . . .
C4 C 0.7884(2) 0.34330(17) -0.06744(15) 0.0283(6) Uani 1 1 d . . . . .
C5 C 0.8963(2) 0.34210(17) -0.00920(15) 0.0275(6) Uani 1 1 d . . . . .
C6 C 0.9792(2) 0.42161(17) 0.13062(15) 0.0265(6) Uani 1 1 d . . . . .
C7 C 1.0819(2) 0.46719(18) 0.13758(16) 0.0340(6) Uani 1 1 d . . . . .
H7A H 1.0995 0.4921 0.0908 0.041 Uiso 1 1 calc R U . . .
C8 C 1.1622(2) 0.4774(2) 0.21426(17) 0.0389(7) Uani 1 1 d . . . . .
H8A H 1.2320 0.5080 0.2171 0.047 Uiso 1 1 calc R U . . .
C9 C 1.1385(2) 0.44285(18) 0.28404(17) 0.0355(6) Uani 1 1 d . . . . .
H9A H 1.1914 0.4514 0.3343 0.043 Uiso 1 1 calc R U . . .
C10 C 1.0339(2) 0.39418(17) 0.28061(16) 0.0321(6) Uani 1 1 d . . . . .
C11 C 0.9557(2) 0.38213(16) 0.20268(15) 0.0270(6) Uani 1 1 d . . . . .
C12 C 1.0036(3) 0.3547(2) 0.34923(16) 0.0400(7) Uani 1 1 d . . . . .
H12A H 1.0526 0.3618 0.4012 0.048 Uiso 1 1 calc R U . . .
C13 C 0.9028(3) 0.3061(2) 0.33999(17) 0.0433(7) Uani 1 1 d . . . . .
H13A H 0.8818 0.2808 0.3854 0.052 Uiso 1 1 calc R U . . .
C14 C 0.8313(3) 0.29484(19) 0.26109(16) 0.0365(7) Uani 1 1 d . . . . .
H14A H 0.7633 0.2606 0.2554 0.044 Uiso 1 1 calc R U . . .
C15 C 0.7416(2) 0.53241(18) 0.07721(16) 0.0355(6) Uani 1 1 d . . . . .
H15A H 0.8012 0.5462 0.1256 0.053 Uiso 1 1 calc R U . . .
H15B H 0.7264 0.5871 0.0430 0.053 Uiso 1 1 calc R U . . .
H15C H 0.6722 0.5143 0.0928 0.053 Uiso 1 1 calc R U . . .
C16 C 0.5994(2) 0.4425(2) -0.09169(16) 0.0373(7) Uani 1 1 d . . . . .
H16A H 0.5759 0.4039 -0.1397 0.056 Uiso 1 1 calc R U . . .
H16B H 0.5450 0.4357 -0.0582 0.056 Uiso 1 1 calc R U . . .
H16C H 0.6017 0.5069 -0.1079 0.056 Uiso 1 1 calc R U . . .
C17 C 0.7608(3) 0.28650(19) -0.14559(17) 0.0396(7) Uani 1 1 d . . . . .
H17A H 0.6825 0.2987 -0.1753 0.059 Uiso 1 1 calc R U . . .
H17B H 0.8128 0.3037 -0.1788 0.059 Uiso 1 1 calc R U . . .
H17C H 0.7695 0.2210 -0.1324 0.059 Uiso 1 1 calc R U . . .
C18 C 1.0002(2) 0.28417(19) -0.01363(19) 0.0400(7) Uani 1 1 d . . . . .
H18A H 1.0621 0.2966 0.0337 0.060 Uiso 1 1 calc R U . . .
H18B H 0.9803 0.2189 -0.0150 0.060 Uiso 1 1 calc R U . . .
H18C H 1.0245 0.3001 -0.0625 0.060 Uiso 1 1 calc R U . . .
C19 C 0.7838(2) 0.13920(19) 0.04805(16) 0.0366(6) Uani 1 1 d . . . . .
H19A H 0.7081 0.1098 0.0333 0.044 Uiso 1 1 calc R U . . .
H19B H 0.8132 0.1374 -0.0010 0.044 Uiso 1 1 calc R U . . .
C20 C 0.8901(4) -0.0614(3) 0.0762(2) 0.0859(14) Uani 1 1 d . . . . .
H20A H 0.9390 -0.1003 0.1168 0.129 Uiso 1 1 calc R U . . .
H20B H 0.8148 -0.0895 0.0589 0.129 Uiso 1 1 calc R U . . .
H20C H 0.9234 -0.0550 0.0298 0.129 Uiso 1 1 calc R U . . .
C21 C 1.0261(3) 0.1056(3) 0.1600(2) 0.0678(11) Uani 1 1 d . . . . .
H21A H 1.0723 0.0618 0.1975 0.102 Uiso 1 1 calc R U . . .
H21B H 1.0607 0.1160 0.1147 0.102 Uiso 1 1 calc R U . . .
H21C H 1.0219 0.1638 0.1878 0.102 Uiso 1 1 calc R U . . .
C22 C 0.8156(3) 0.0348(2) 0.2120(2) 0.0580(9) Uani 1 1 d . . . . .
H22A H 0.8651 -0.0079 0.2488 0.087 Uiso 1 1 calc R U . . .
H22B H 0.8107 0.0928 0.2399 0.087 Uiso 1 1 calc R U . . .
H22C H 0.7396 0.0080 0.1941 0.087 Uiso 1 1 calc R U . . .
C23 C 0.5680(3) 0.3020(2) 0.0813(2) 0.0444(7) Uani 1 1 d . . . . .
H23A H 0.5682 0.3598 0.1118 0.053 Uiso 1 1 calc R U . . .
H23B H 0.5224 0.3152 0.0262 0.053 Uiso 1 1 calc R U . . .
C24 C 0.4575(4) 0.1071(3) 0.0686(2) 0.0703(11) Uani 1 1 d . . . . .
H24A H 0.4091 0.0665 0.0916 0.105 Uiso 1 1 calc R U . . .
H24B H 0.4223 0.1173 0.0115 0.105 Uiso 1 1 calc R U . . .
H24C H 0.5321 0.0785 0.0743 0.105 Uiso 1 1 calc R U . . .
C25 C 0.3257(3) 0.2685(3) 0.1158(3) 0.1023(18) Uani 1 1 d . . . . .
H25A H 0.2821 0.2242 0.1391 0.153 Uiso 1 1 calc R U . . .
H25B H 0.3302 0.3269 0.1450 0.153 Uiso 1 1 calc R U . . .
H25C H 0.2882 0.2784 0.0591 0.153 Uiso 1 1 calc R U . . .
C26 C 0.5367(3) 0.1938(3) 0.2353(2) 0.0630(10) Uani 1 1 d . . . . .
H26A H 0.4851 0.1524 0.2542 0.095 Uiso 1 1 calc R U . . .
H26B H 0.6106 0.1639 0.2416 0.095 Uiso 1 1 calc R U . . .
H26C H 0.5461 0.2506 0.2670 0.095 Uiso 1 1 calc R U . . .

loop_
_atom_site_aniso_label
_atom_site_aniso_U_11
_atom_site_aniso_U_22
_atom_site_aniso_U_33
_atom_site_aniso_U_23
_atom_site_aniso_U_13
_atom_site_aniso_U_12
N 0.0263(12) 0.0324(11) 0.0269(11) -0.0007(9) 0.0058(9) -0.0014(9)
Sc1 0.0247(3) 0.0271(3) 0.0258(3) 0.00106(19) 0.0056(2) -0.0029(2)
Si1 0.0492(5) 0.0397(4) 0.0343(5) 0.0036(3) 0.0128(4) 0.0085(4)
Si2 0.0312(5) 0.0526(5) 0.0496(5) 0.0119(4) 0.0124(4) -0.0025(4)
C1 0.0237(13) 0.0268(12) 0.0252(13) 0.0034(10) 0.0068(10) -0.0022(11)
C2 0.0255(13) 0.0282(12) 0.0250(13) 0.0016(10) 0.0078(11) -0.0008(11)
C3 0.0271(14) 0.0340(14) 0.0252(13) 0.0047(11) 0.0075(11) -0.0004(11)
C4 0.0299(14) 0.0300(13) 0.0254(13) 0.0003(11) 0.0074(11) -0.0041(11)
C5 0.0266(14) 0.0299(13) 0.0285(14) 0.0018(11) 0.0117(11) 0.0005(11)
C6 0.0232(13) 0.0258(12) 0.0294(13) -0.0002(10) 0.0042(11) 0.0015(11)
C7 0.0302(15) 0.0345(14) 0.0366(15) 0.0045(12) 0.0070(12) -0.0020(12)
C8 0.0249(14) 0.0420(16) 0.0451(17) -0.0018(13) -0.0006(13) -0.0072(12)
C9 0.0299(15) 0.0351(14) 0.0345(15) -0.0044(12) -0.0055(12) 0.0006(12)
C10 0.0323(15) 0.0307(13) 0.0301(14) -0.0026(11) 0.0017(12) 0.0050(12)
C11 0.0269(13) 0.0260(12) 0.0272(13) -0.0019(10) 0.0052(11) 0.0029(11)
C12 0.0467(18) 0.0453(16) 0.0254(14) -0.0003(12) 0.0036(13) 0.0039(14)
C13 0.055(2) 0.0526(17) 0.0232(15) 0.0025(12) 0.0111(14) -0.0038(16)
C14 0.0381(16) 0.0414(15) 0.0326(15) 0.0004(12) 0.0137(13) -0.0053(13)
C15 0.0361(16) 0.0362(15) 0.0355(15) -0.0005(12) 0.0113(13) 0.0047(12)
C16 0.0301(15) 0.0477(16) 0.0324(15) 0.0074(13) 0.0042(12) 0.0025(13)
C17 0.0433(17) 0.0403(16) 0.0348(16) -0.0054(12) 0.0085(13) -0.0065(13)
C18 0.0347(16) 0.0389(15) 0.0495(18) -0.0041(13) 0.0165(14) 0.0048(13)
C19 0.0364(15) 0.0394(15) 0.0303(15) 0.0010(12) 0.0012(12) -0.0077(13)
C20 0.140(4) 0.053(2) 0.072(3) 0.0037(19) 0.040(3) 0.036(3)
C21 0.046(2) 0.096(3) 0.055(2) 0.021(2) -0.0010(17) 0.010(2)
C22 0.073(3) 0.058(2) 0.049(2) 0.0102(16) 0.0259(18) 0.0121(18)
C23 0.0375(17) 0.0438(16) 0.0526(19) 0.0096(14) 0.0124(14) -0.0053(14)
C24 0.083(3) 0.071(2) 0.059(2) 0.0006(19) 0.021(2) -0.034(2)
C25 0.043(2) 0.110(4) 0.165(5) 0.062(3) 0.044(3) 0.019(2)
C26 0.050(2) 0.090(3) 0.052(2) 0.0065(19) 0.0188(17) -0.017(2)

loop_
_atom_type_symbol
_atom_type_description
_atom_type_scat_dispersion_real
_atom_type_scat_dispersion_imag
_atom_type_scat_source
C C 0.0033 0.0016 'International Tables Vol C Tables 4.2.6.8 and 6.1.1.4'
H H 0.0000 0.0000 'International Tables Vol C Tables 4.2.6.8 and 6.1.1.4'
N N 0.0061 0.0033 'International Tables Vol C Tables 4.2.6.8 and 6.1.1.4'
Si Si 0.0817 0.0704 'International Tables Vol C Tables 4.2.6.8 and 6.1.1.4'
Sc Sc 0.2519 0.3716 'International Tables Vol C Tables 4.2.6.8 and 6.1.1.4'

loop_
_geom_angle_atom_site_label_1
_geom_angle_atom_site_label_2
_geom_angle_atom_site_label_3
_geom_angle
_geom_angle_site_symmetry_1
_geom_angle_site_symmetry_3
_geom_angle_publ_flag
C14 N C11 118.1(2) . . ?
C14 N Sc1 121.15(18) . . ?
C11 N Sc1 120.16(15) . . ?
C19 Sc1 C23 107.74(11) . . ?
C19 Sc1 N 107.26(9) . . ?
C23 Sc1 N 102.05(10) . . ?
C19 Sc1 C1 119.97(9) . . ?
C23 Sc1 C1 131.79(9) . . ?
N Sc1 C1 71.36(8) . . ?
C19 Sc1 C2 146.85(9) . . ?
C23 Sc1 C2 99.34(9) . . ?
N Sc1 C2 84.78(8) . . ?
C1 Sc1 C2 33.84(8) . . ?
C19 Sc1 C3 124.73(9) . . ?
C23 Sc1 C3 92.96(9) . . ?
N Sc1 C3 117.81(8) . . ?
C1 Sc1 C3 54.99(8) . . ?
C2 Sc1 C3 33.07(8) . . ?
C19 Sc1 C5 92.21(9) . . ?
C23 Sc1 C5 147.32(10) . . ?
N Sc1 C5 96.09(8) . . ?
C1 Sc1 C5 33.12(8) . . ?
C2 Sc1 C5 55.28(8) . . ?
C3 Sc1 C5 54.41(8) . . ?
C19 Sc1 C4 94.83(9) . . ?
C23 Sc1 C4 117.76(10) . . ?
N Sc1 C4 125.57(8) . . ?
C1 Sc1 C4 54.65(8) . . ?
C2 Sc1 C4 54.87(8) . . ?
C3 Sc1 C4 32.76(8) . . ?
C5 Sc1 C4 32.58(8) . . ?
C19 Si1 C22 111.06(15) . . ?
C19 Si1 C20 113.64(16) . . ?
C22 Si1 C20 105.27(17) . . ?
C19 Si1 C21 111.14(15) . . ?
C22 Si1 C21 107.48(17) . . ?
C20 Si1 C21 107.9(2) . . ?
C23 Si2 C25 113.56(17) . . ?
C23 Si2 C26 113.14(15) . . ?
C25 Si2 C26 106.8(2) . . ?
C23 Si2 C24 110.36(15) . . ?
C25 Si2 C24 106.5(2) . . ?
C26 Si2 C24 106.01(17) . . ?
C5 C1 C2 108.6(2) . . ?
C5 C1 C6 125.6(2) . . ?
C2 C1 C6 125.4(2) . . ?
C5 C1 Sc1 76.12(14) . . ?
C2 C1 Sc1 73.69(14) . . ?
C6 C1 Sc1 110.68(15) . . ?
C3 C2 C1 107.2(2) . . ?
C3 C2 C15 126.9(2) . . ?
C1 C2 C15 125.8(2) . . ?
C3 C2 Sc1 75.39(14) . . ?
C1 C2 Sc1 72.46(13) . . ?
C15 C2 Sc1 119.80(16) . . ?
C2 C3 C4 108.3(2) . . ?
C2 C3 C16 125.7(2) . . ?
C4 C3 C16 125.9(2) . . ?
C2 C3 Sc1 71.54(13) . . ?
C4 C3 Sc1 74.17(14) . . ?
C16 C3 Sc1 123.05(17) . . ?
C5 C4 C3 108.3(2) . . ?
C5 C4 C17 124.4(2) . . ?
C3 C4 C17 127.0(2) . . ?
C5 C4 Sc1 73.29(13) . . ?
C3 C4 Sc1 73.08(13) . . ?
C17 C4 Sc1 124.48(17) . . ?
C4 C5 C1 107.6(2) . . ?
C4 C5 C18 126.4(2) . . ?
C1 C5 C18 126.0(2) . . ?
C4 C5 Sc1 74.12(14) . . ?
C1 C5 Sc1 70.76(13) . . ?
C18 C5 Sc1 123.00(17) . . ?
C7 C6 C11 118.2(2) . . ?
C7 C6 C1 124.1(2) . . ?
C11 C6 C1 117.6(2) . . ?
C6 C7 C8 121.4(2) . . ?
C9 C8 C7 120.8(3) . . ?
C8 C9 C10 120.4(2) . . ?
C12 C10 C9 124.2(3) . . ?
C12 C10 C11 117.7(2) . . ?
C9 C10 C11 118.1(2) . . ?
N C11 C6 117.7(2) . . ?
N C11 C10 121.3(2) . . ?
C6 C11 C10 121.0(2) . . ?
C13 C12 C10 120.3(3) . . ?
C12 C13 C14 118.9(3) . . ?
N C14 C13 123.7(3) . . ?
Si1 C19 Sc1 128.22(14) . . ?
Si2 C23 Sc1 132.81(15) . . ?

loop_
_geom_bond_atom_site_label_1
_geom_bond_atom_site_label_2
_geom_bond_distance
_geom_bond_site_symmetry_2
_geom_bond_publ_flag
N C14 1.327(3) . ?
N C11 1.383(3) . ?
N Sc1 2.274(2) . ?
Sc1 C19 2.228(3) . ?
Sc1 C23 2.235(3) . ?
Sc1 C1 2.445(2) . ?
Sc1 C2 2.461(2) . ?
Sc1 C3 2.511(2) . ?
Sc1 C5 2.514(2) . ?
Sc1 C4 2.525(2) . ?
Si1 C19 1.854(3) . ?
Si1 C22 1.871(3) . ?
Si1 C20 1.871(3) . ?
Si1 C21 1.874(4) . ?
Si2 C23 1.852(3) . ?
Si2 C25 1.868(4) . ?
Si2 C26 1.874(3) . ?
Si2 C24 1.876(4) . ?
C1 C5 1.415(3) . ?
C1 C2 1.428(3) . ?
C1 C6 1.483(3) . ?
C2 C3 1.416(3) . ?
C2 C15 1.503(3) . ?
C3 C4 1.420(4) . ?
C3 C16 1.504(4) . ?
C4 C5 1.414(4) . ?
C4 C17 1.509(4) . ?
C5 C18 1.503(4) . ?
C6 C7 1.364(4) . ?
C6 C11 1.423(3) . ?
C7 C8 1.412(4) . ?
C8 C9 1.362(4) . ?
C9 C10 1.414(4) . ?
C10 C12 1.406(4) . ?
C10 C11 1.421(4) . ?
C12 C13 1.362(4) . ?
C13 C14 1.399(4) . ?
